data_7111324
loop_
_publ_author_name
'Harrop, Todd C.'
'Olmstead, Marilyn M.'
'Mascharak, Pradip K.'

_publ_section_title
;
 Binding of CO to structural models of the bimetallic subunit at the
 A-cluster of acetyl coenzyme A synthase/CO dehydrogenaseElectronic
 supplementary information (ESI) available: Experimental details. See
 http://www.rsc.org/suppdata/cc/b4/b405572c/
;
_journal_issue 15
_journal_name_full 'Chemical Communications'
_journal_page_first 1744
_journal_page_last 1745
_journal_paper_doi 10.1039/b405572c
_journal_year 2004
_chemical_formula_sum 'C75 H95 Cu N8 Ni2 O5 S4'
_chemical_formula_weight 1497.79
_chemical_name_common (Et4N)3[Ni(NpPepS)2Cu].DMF
_chemical_name_systematic
;
?
;
_space_group_IT_number 14
_symmetry_cell_setting monoclinic
_symmetry_space_group_name_Hall '-P 2ybc'
_symmetry_space_group_name_H-M 'P 1 21/c 1'
_atom_sites_solution_hydrogens geom
_atom_sites_solution_primary direct
_atom_sites_solution_secondary difmap
_audit_creation_method SHELXL-97
_cell_angle_alpha 90.00
_cell_angle_beta 116.526(3)
_cell_angle_gamma 90.00
_cell_formula_units_Z 4
_cell_length_a 20.4393(17)
_cell_length_b 19.5132(18)
_cell_length_c 19.661(2)
_cell_measurement_reflns_used 976
_cell_measurement_temperature 93(2)
_cell_measurement_theta_max 20.0
_cell_measurement_theta_min 2.4
_cell_volume 7016.1(11)
_computing_cell_refinement 'SMART 5.054 (Bruker, 2002)'
_computing_data_collection 'SMART 5.054 (Bruker, 2002)'
_computing_data_reduction 'SAINT 6.35A (Bruker, 2002)'
_computing_molecular_graphics 'SHELXTL 5.1, XP (Sheldrick, 1994)'
_computing_publication_material 'SHELXL-97 (Sheldrick, 1997)'
_computing_structure_refinement 'SHELXL-97 (Sheldrick, 1997)'
_computing_structure_solution 'SHELXS-97 (Sheldrick, 1990)'
_diffrn_ambient_temperature 93(2)
_diffrn_detector_area_resol_mean 8.1
_diffrn_measured_fraction_theta_full 0.999
_diffrn_measured_fraction_theta_max 0.999
_diffrn_measurement_device_type 'Bruker SMART 1000'
_diffrn_measurement_method \w
_diffrn_radiation_monochromator graphite
_diffrn_radiation_source 'normal-focus sealed tube'
_diffrn_radiation_type MoK\a
_diffrn_radiation_wavelength 0.71073
_diffrn_reflns_av_R_equivalents 0.113
_diffrn_reflns_av_sigmaI/netI 0.112
_diffrn_reflns_limit_h_max 22
_diffrn_reflns_limit_h_min -24
_diffrn_reflns_limit_k_max 23
_diffrn_reflns_limit_k_min -23
_diffrn_reflns_limit_l_max 23
_diffrn_reflns_limit_l_min -23
_diffrn_reflns_number 47282
_diffrn_reflns_theta_full 25.68
_diffrn_reflns_theta_max 25.68
_diffrn_reflns_theta_min 1.53
_diffrn_standards_number 0
_exptl_absorpt_coefficient_mu 1.008
_exptl_absorpt_correction_T_max 0.980
_exptl_absorpt_correction_T_min 0.855
_exptl_absorpt_correction_type multi-scan
_exptl_absorpt_process_details 'SADABS 2.05 (Sheldrick, 2002)'
_exptl_crystal_colour red
_exptl_crystal_density_diffrn 1.418
_exptl_crystal_density_method 'not measured'
_exptl_crystal_description plate
_exptl_crystal_F_000 3160
_exptl_crystal_size_max 0.16
_exptl_crystal_size_mid 0.13
_exptl_crystal_size_min 0.02
_refine_diff_density_max 0.659
_refine_diff_density_min -0.493
_refine_diff_density_rms 0.106
_refine_ls_extinction_coef 0.00088(11)
_refine_ls_extinction_expression Fc^*^=kFc[1+0.001xFc^2^\l^3^/sin(2\q)]^-1/4^
_refine_ls_extinction_method SHELXL
_refine_ls_goodness_of_fit_ref 0.990
_refine_ls_hydrogen_treatment constr
_refine_ls_matrix_type full
_refine_ls_number_parameters 843
_refine_ls_number_reflns 13298
_refine_ls_number_restraints 20
_refine_ls_restrained_S_all 0.990
_refine_ls_R_factor_all 0.1244
_refine_ls_R_factor_gt 0.0523
_refine_ls_shift/su_max 0.001
_refine_ls_shift/su_mean 0.000
_refine_ls_structure_factor_coef Fsqd
_refine_ls_weighting_details 'calc w=1/[\s^2^(Fo^2^)+(0.0498P)^2^+9.3700P] where P=(Fo^2^+2Fc^2^)/3'
_refine_ls_weighting_scheme calc
_refine_ls_wR_factor_gt 0.1106
_refine_ls_wR_factor_ref 0.1419
_reflns_number_gt 7553
_reflns_number_total 13298
_reflns_threshold_expression I>2\s(I)
_cod_data_source_file b405572csup1.cif
_cod_data_source_block mn1492b
_cod_original_sg_symbol_H-M 'P 21/c'
_cod_database_code 7111324

loop_
_symmetry_equiv_pos_as_xyz
'x, y, z'
'-x, y+1/2, -z+1/2'
'-x, -y, -z'
'x, -y-1/2, z-1/2'

loop_
_atom_site_label
_atom_site_type_symbol
_atom_site_fract_x
_atom_site_fract_y
_atom_site_fract_z
_atom_site_U_iso_or_equiv
_atom_site_adp_type
_atom_site_occupancy
_atom_site_symmetry_multiplicity
_atom_site_calc_flag
_atom_site_refinement_flags
_atom_site_disorder_assembly
_atom_site_disorder_group
Ni1 Ni 0.67228(3) 0.30905(3) 0.33335(3) 0.01437(16) Uani 1 1 d . . .
Ni2 Ni 0.32451(3) 0.29229(3) 0.20979(4) 0.01745(17) Uani 1 1 d . . .
Cu1 Cu 0.49817(3) 0.27800(3) 0.26988(4) 0.01936(16) Uani 1 1 d . . .
S1 S 0.58963(6) 0.25252(6) 0.23751(7) 0.0171(3) Uani 1 1 d . . .
S2 S 0.58760(6) 0.35636(6) 0.35830(7) 0.0167(3) Uani 1 1 d . . .
S3 S 0.41064(7) 0.23273(7) 0.29973(7) 0.0206(3) Uani 1 1 d . . .
S4 S 0.40398(6) 0.35461(6) 0.18967(7) 0.0176(3) Uani 1 1 d . . .
O1 O 0.81993(17) 0.17348(17) 0.3280(2) 0.0222(8) Uani 1 1 d . . .
O2 O 0.81484(18) 0.35244(19) 0.54966(19) 0.0248(8) Uani 1 1 d . . .
O3 O 0.17691(18) 0.36217(18) 0.0042(2) 0.0252(8) Uani 1 1 d . . .
O4 O 0.18470(18) 0.13945(18) 0.1745(2) 0.0291(9) Uani 1 1 d . . .
N1 N 0.7473(2) 0.26732(19) 0.3153(2) 0.0150(9) Uani 1 1 d . . .
N2 N 0.7463(2) 0.3537(2) 0.4196(2) 0.0161(9) Uani 1 1 d . . .
N3 N 0.2468(2) 0.3413(2) 0.1313(2) 0.0173(9) Uani 1 1 d . . .
N4 N 0.2529(2) 0.2373(2) 0.2197(2) 0.0181(9) Uani 1 1 d . . .
C1 C 0.6233(3) 0.1678(3) 0.2624(3) 0.0184(11) Uani 1 1 d . . .
C2 C 0.5721(3) 0.1147(3) 0.2408(3) 0.0233(12) Uani 1 1 d . . .
H2A H 0.5217 0.1253 0.2120 0.028 Uiso 1 1 calc R . .
C3 C 0.5925(3) 0.0471(3) 0.2600(3) 0.0272(13) Uani 1 1 d . . .
H3A H 0.5563 0.0123 0.2454 0.033 Uiso 1 1 calc R . .
C4 C 0.6660(3) 0.0303(3) 0.3008(3) 0.0259(13) Uani 1 1 d . . .
H4A H 0.6805 -0.0159 0.3150 0.031 Uiso 1 1 calc R . .
C5 C 0.7174(3) 0.0816(3) 0.3202(3) 0.0215(12) Uani 1 1 d . . .
H5A H 0.7677 0.0702 0.3476 0.026 Uiso 1 1 calc R . .
C6 C 0.6976(3) 0.1507(2) 0.3006(3) 0.0154(10) Uani 1 1 d . . .
C7 C 0.7601(3) 0.1997(2) 0.3161(3) 0.0180(11) Uani 1 1 d . . .
C8 C 0.7989(2) 0.3118(2) 0.3083(3) 0.0159(10) Uani 1 1 d . . .
C9 C 0.8255(3) 0.2971(3) 0.2562(3) 0.0217(12) Uani 1 1 d . . .
H9A H 0.8083 0.2573 0.2255 0.026 Uiso 1 1 calc R . .
C10 C 0.8764(3) 0.3389(3) 0.2475(3) 0.0240(12) Uani 1 1 d . . .
H10A H 0.8938 0.3269 0.2116 0.029 Uiso 1 1 calc R . .
C11 C 0.9012(3) 0.3963(3) 0.2896(3) 0.0231(12) Uani 1 1 d . . .
H11A H 0.9361 0.4243 0.2831 0.028 Uiso 1 1 calc R . .
C12 C 0.8759(3) 0.4155(2) 0.3438(3) 0.0193(11) Uani 1 1 d . . .
C13 C 0.9047(3) 0.4736(2) 0.3896(3) 0.0242(12) Uani 1 1 d . . .
H13A H 0.9397 0.5013 0.3832 0.029 Uiso 1 1 calc R . .
C14 C 0.8824(3) 0.4902(3) 0.4436(3) 0.0248(12) Uani 1 1 d . . .
H14A H 0.9020 0.5296 0.4744 0.030 Uiso 1 1 calc R . .
C15 C 0.8311(3) 0.4496(2) 0.4534(3) 0.0233(12) Uani 1 1 d . . .
H15A H 0.8164 0.4621 0.4913 0.028 Uiso 1 1 calc R . .
C16 C 0.8008(3) 0.3917(2) 0.4099(3) 0.0164(11) Uani 1 1 d . . .
C17 C 0.8227(2) 0.3732(2) 0.3529(3) 0.0148(10) Uani 1 1 d . . .
C18 C 0.7564(3) 0.3427(2) 0.4916(3) 0.0183(11) Uani 1 1 d . . .
C19 C 0.6922(3) 0.3180(2) 0.5035(3) 0.0175(11) Uani 1 1 d . . .
C20 C 0.7100(3) 0.2927(3) 0.5761(3) 0.0272(13) Uani 1 1 d . . .
H20A H 0.7600 0.2861 0.6105 0.033 Uiso 1 1 calc R . .
C21 C 0.6579(3) 0.2772(3) 0.5995(3) 0.0321(14) Uani 1 1 d . . .
H21A H 0.6717 0.2594 0.6490 0.039 Uiso 1 1 calc R . .
C22 C 0.5848(3) 0.2877(3) 0.5499(3) 0.0326(14) Uani 1 1 d . . .
H22A H 0.5482 0.2788 0.5660 0.039 Uiso 1 1 calc R . .
C23 C 0.5652(3) 0.3110(3) 0.4770(3) 0.0225(12) Uani 1 1 d . . .
H23A H 0.5150 0.3171 0.4429 0.027 Uiso 1 1 calc R . .
C24 C 0.6186(3) 0.3260(2) 0.4527(3) 0.0168(11) Uani 1 1 d . . .
C25 C 0.3730(3) 0.3323(2) 0.0929(3) 0.0167(11) Uani 1 1 d . . .
C26 C 0.4249(3) 0.3226(3) 0.0655(3) 0.0254(12) Uani 1 1 d . . .
H26A H 0.4753 0.3285 0.0992 0.031 Uiso 1 1 calc R . .
C27 C 0.4047(3) 0.3048(3) -0.0094(3) 0.0271(13) Uani 1 1 d . . .
H27A H 0.4410 0.2987 -0.0266 0.033 Uiso 1 1 calc R . .
C28 C 0.3316(3) 0.2956(3) -0.0594(3) 0.0241(12) Uani 1 1 d . . .
H28A H 0.3173 0.2823 -0.1106 0.029 Uiso 1 1 calc R . .
C29 C 0.2799(3) 0.3062(2) -0.0333(3) 0.0198(11) Uani 1 1 d . . .
H29A H 0.2298 0.2999 -0.0677 0.024 Uiso 1 1 calc R . .
C30 C 0.2979(3) 0.3255(2) 0.0411(3) 0.0168(11) Uani 1 1 d . . .
C31 C 0.2354(3) 0.3443(2) 0.0589(3) 0.0184(11) Uani 1 1 d . . .
C32 C 0.1955(3) 0.3720(2) 0.1520(3) 0.0175(11) Uani 1 1 d . . .
C33 C 0.1685(3) 0.4363(2) 0.1262(3) 0.0213(12) Uani 1 1 d . . .
H33A H 0.1837 0.4594 0.0932 0.026 Uiso 1 1 calc R . .
C34 C 0.1191(3) 0.4688(3) 0.1473(3) 0.0311(14) Uani 1 1 d . . .
H34A H 0.1025 0.5137 0.1293 0.037 Uiso 1 1 calc R . .
C35 C 0.0947(3) 0.4369(3) 0.1929(3) 0.0301(14) Uani 1 1 d . . .
H35A H 0.0607 0.4593 0.2062 0.036 Uiso 1 1 calc R . .
C36 C 0.1200(3) 0.3698(3) 0.2208(3) 0.0238(12) Uani 1 1 d . . .
C37 C 0.0925(3) 0.3351(3) 0.2661(3) 0.0294(13) Uani 1 1 d . . .
H37A H 0.0576 0.3568 0.2786 0.035 Uiso 1 1 calc R . .
C38 C 0.1164(3) 0.2706(3) 0.2916(3) 0.0268(13) Uani 1 1 d . . .
H38A H 0.0980 0.2475 0.3220 0.032 Uiso 1 1 calc R . .
C39 C 0.1673(3) 0.2382(3) 0.2739(3) 0.0228(12) Uani 1 1 d . . .
H39A H 0.1825 0.1930 0.2921 0.027 Uiso 1 1 calc R . .
C40 C 0.1968(2) 0.2696(2) 0.2304(3) 0.0164(11) Uani 1 1 d . . .
C41 C 0.1726(2) 0.3372(3) 0.2019(3) 0.0174(11) Uani 1 1 d . . .
C42 C 0.2442(3) 0.1697(3) 0.2013(3) 0.0205(11) Uani 1 1 d . . .
C43 C 0.3121(3) 0.1274(3) 0.2196(3) 0.0218(12) Uani 1 1 d . . .
C44 C 0.2987(3) 0.0594(3) 0.1951(4) 0.0358(15) Uani 1 1 d . . .
H44A H 0.2504 0.0459 0.1612 0.043 Uiso 1 1 calc R . .
C45 C 0.3545(3) 0.0111(3) 0.2189(4) 0.0501(19) Uani 1 1 d . . .
H45A H 0.3448 -0.0347 0.2005 0.060 Uiso 1 1 calc R . .
C46 C 0.4238(3) 0.0308(3) 0.2696(4) 0.0468(18) Uani 1 1 d . . .
H46A H 0.4619 -0.0022 0.2889 0.056 Uiso 1 1 calc R . .
C47 C 0.4384(3) 0.0974(3) 0.2927(4) 0.0352(15) Uani 1 1 d . . .
H47A H 0.4870 0.1099 0.3270 0.042 Uiso 1 1 calc R . .
C48 C 0.3841(3) 0.1474(3) 0.2672(3) 0.0229(12) Uani 1 1 d . . .
N5 N 0.9882(2) 0.2434(2) 0.5144(2) 0.0200(9) Uani 1 1 d . . .
C49 C 0.9851(3) 0.2789(4) 0.4448(3) 0.0435(17) Uani 1 1 d . . .
H49A H 0.9589 0.3229 0.4382 0.052 Uiso 1 1 calc R . .
H49B H 0.9562 0.2502 0.3997 0.052 Uiso 1 1 calc R . .
C50 C 1.0591(4) 0.2930(4) 0.4473(5) 0.071(3) Uani 1 1 d . . .
H50A H 1.0523 0.3155 0.4000 0.106 Uiso 1 1 calc R . .
H50B H 1.0853 0.2497 0.4529 0.106 Uiso 1 1 calc R . .
H50C H 1.0876 0.3230 0.4905 0.106 Uiso 1 1 calc R . .
C51 C 1.0232(3) 0.1730(3) 0.5240(3) 0.0283(13) Uani 1 1 d . . .
H51A H 1.0729 0.1788 0.5279 0.034 Uiso 1 1 calc R . .
H51B H 1.0287 0.1533 0.5727 0.034 Uiso 1 1 calc R . .
C52 C 0.9826(4) 0.1224(4) 0.4621(4) 0.084(3) Uani 1 1 d . . .
H52A H 1.0097 0.0791 0.4733 0.126 Uiso 1 1 calc R . .
H52B H 0.9776 0.1406 0.4135 0.126 Uiso 1 1 calc R . .
H52C H 0.9340 0.1146 0.4589 0.126 Uiso 1 1 calc R . .
C53 C 0.9093(3) 0.2384(3) 0.5018(3) 0.0283(13) Uani 1 1 d . . .
H53A H 0.8810 0.2118 0.4549 0.034 Uiso 1 1 calc R . .
H53B H 0.8882 0.2851 0.4938 0.034 Uiso 1 1 calc R . .
C54 C 0.9006(4) 0.2049(3) 0.5675(5) 0.059(2) Uani 1 1 d . . .
H54A H 0.8487 0.2037 0.5558 0.089 Uiso 1 1 calc R . .
H54B H 0.9277 0.2314 0.6141 0.089 Uiso 1 1 calc R . .
H54C H 0.9198 0.1580 0.5749 0.089 Uiso 1 1 calc R . .
C55 C 1.0338(3) 0.2828(3) 0.5855(3) 0.0240(12) Uani 1 1 d . . .
H55A H 1.0844 0.2854 0.5914 0.029 Uiso 1 1 calc R . .
H55B H 1.0353 0.2568 0.6294 0.029 Uiso 1 1 calc R . .
C56 C 1.0079(3) 0.3545(3) 0.5886(4) 0.0380(16) Uani 1 1 d . . .
H56A H 1.0408 0.3759 0.6370 0.057 Uiso 1 1 calc R . .
H56B H 0.9583 0.3528 0.5844 0.057 Uiso 1 1 calc R . .
H56C H 1.0077 0.3815 0.5465 0.057 Uiso 1 1 calc R . .
N6 N 0.3018(3) 0.5426(3) -0.0607(3) 0.0443(14) Uani 1 1 d . . .
C57A C 0.3118(6) 0.5997(5) -0.1215(6) 0.029(3) Uiso 0.50 1 d PD A 1
H57A H 0.2773 0.5875 -0.1744 0.035 Uiso 0.50 1 calc PR A 1
H57B H 0.2988 0.6461 -0.1111 0.035 Uiso 0.50 1 calc PR A 1
C58A C 0.3891(6) 0.6014(6) -0.1144(7) 0.039(3) Uiso 0.50 1 d PD A 1
H58A H 0.3914 0.6347 -0.1505 0.058 Uiso 0.50 1 calc PR A 1
H58B H 0.4021 0.5558 -0.1254 0.058 Uiso 0.50 1 calc PR A 1
H58C H 0.4234 0.6148 -0.0625 0.058 Uiso 0.50 1 calc PR A 1
C59A C 0.2216(6) 0.5630(6) -0.0814(6) 0.033(3) Uiso 0.50 1 d PD A 1
H59A H 0.2185 0.6127 -0.0728 0.040 Uiso 0.50 1 calc PR A 1
H59B H 0.1894 0.5529 -0.1355 0.040 Uiso 0.50 1 calc PR A 1
C60A C 0.1981(8) 0.5215(7) -0.0306(8) 0.036(4) Uiso 0.50 1 d PD A 1
H60A H 0.1764 0.5521 -0.0067 0.054 Uiso 0.50 1 calc PR A 1
H60B H 0.2407 0.4984 0.0088 0.054 Uiso 0.50 1 calc PR A 1
H60C H 0.1619 0.4872 -0.0613 0.054 Uiso 0.50 1 calc PR A 1
C61A C 0.3108(6) 0.4769(5) -0.0808(6) 0.034(3) Uiso 0.50 1 d PD A 1
H61A H 0.3111 0.4456 -0.0411 0.041 Uiso 0.50 1 calc PR A 1
H61B H 0.3598 0.4742 -0.0793 0.041 Uiso 0.50 1 calc PR A 1
C62A C 0.2560(8) 0.4495(7) -0.1570(7) 0.034(4) Uiso 0.50 1 d PD A 1
H62A H 0.2816 0.4346 -0.1863 0.051 Uiso 0.50 1 calc PR A 1
H62B H 0.2209 0.4856 -0.1849 0.051 Uiso 0.50 1 calc PR A 1
H62C H 0.2300 0.4104 -0.1491 0.051 Uiso 0.50 1 calc PR A 1
C63A C 0.3535(6) 0.5668(5) 0.0161(6) 0.031(3) Uiso 0.50 1 d PD A 1
H63A H 0.4036 0.5603 0.0215 0.038 Uiso 0.50 1 calc PR A 1
H63B H 0.3483 0.5360 0.0535 0.038 Uiso 0.50 1 calc PR A 1
C64A C 0.3479(11) 0.6401(8) 0.0394(10) 0.038(6) Uiso 0.50 1 d PD A 1
H64A H 0.3858 0.6482 0.0913 0.057 Uiso 0.50 1 calc PR A 1
H64B H 0.2996 0.6474 0.0373 0.057 Uiso 0.50 1 calc PR A 1
H64C H 0.3547 0.6720 0.0045 0.057 Uiso 0.50 1 calc PR A 1
C57B C 0.3717(6) 0.4894(6) -0.0179(8) 0.045(3) Uiso 0.50 1 d PD A 2
H57C H 0.3899 0.4921 0.0379 0.054 Uiso 0.50 1 calc PR A 2
H57D H 0.3558 0.4417 -0.0342 0.054 Uiso 0.50 1 calc PR A 2
C58B C 0.4322(7) 0.5091(7) -0.0390(8) 0.059(4) Uiso 0.50 1 d PD A 2
H58D H 0.4735 0.4776 -0.0144 0.089 Uiso 0.50 1 calc PR A 2
H58E H 0.4483 0.5560 -0.0218 0.089 Uiso 0.50 1 calc PR A 2
H58F H 0.4138 0.5065 -0.0943 0.089 Uiso 0.50 1 calc PR A 2
C59B C 0.2549(6) 0.5073(6) -0.0202(7) 0.034(3) Uiso 0.50 1 d PD A 2
H59C H 0.2466 0.4582 -0.0340 0.041 Uiso 0.50 1 calc PR A 2
H59D H 0.2829 0.5106 0.0358 0.041 Uiso 0.50 1 calc PR A 2
C60B C 0.1816(7) 0.5435(8) -0.0461(9) 0.043(4) Uiso 0.50 1 d PD A 2
H60D H 0.1716 0.5508 -0.0023 0.064 Uiso 0.50 1 calc PR A 2
H60E H 0.1428 0.5152 -0.0839 0.064 Uiso 0.50 1 calc PR A 2
H60F H 0.1833 0.5878 -0.0687 0.064 Uiso 0.50 1 calc PR A 2
C61B C 0.2638(6) 0.5246(5) -0.1401(6) 0.031(3) Uiso 0.50 1 d PD A 2
H61C H 0.2980 0.5346 -0.1620 0.037 Uiso 0.50 1 calc PR A 2
H61D H 0.2229 0.5575 -0.1636 0.037 Uiso 0.50 1 calc PR A 2
C62B C 0.2323(8) 0.4546(6) -0.1689(8) 0.029(4) Uiso 0.50 1 d PD A 2
H62D H 0.2553 0.4353 -0.1988 0.044 Uiso 0.50 1 calc PR A 2
H62E H 0.1794 0.4586 -0.2008 0.044 Uiso 0.50 1 calc PR A 2
H62F H 0.2415 0.4245 -0.1256 0.044 Uiso 0.50 1 calc PR A 2
C63B C 0.3204(6) 0.6084(5) -0.0387(6) 0.027(3) Uiso 0.50 1 d PD A 2
H63C H 0.2743 0.6351 -0.0608 0.033 Uiso 0.50 1 calc PR A 2
H63D H 0.3497 0.6244 -0.0643 0.033 Uiso 0.50 1 calc PR A 2
C64B C 0.3612(10) 0.6306(9) 0.0434(8) 0.035(5) Uiso 0.50 1 d PD A 2
H64D H 0.3701 0.6801 0.0456 0.052 Uiso 0.50 1 calc PR A 2
H64E H 0.4081 0.6063 0.0675 0.052 Uiso 0.50 1 calc PR A 2
H64F H 0.3320 0.6197 0.0702 0.052 Uiso 0.50 1 calc PR A 2
O5 O 0.0481(3) 0.4922(2) 0.3312(3) 0.0507(12) Uani 1 1 d . . .
N7 N 0.0363(2) 0.5913(2) 0.2645(3) 0.0304(11) Uani 1 1 d . . .
C65 C 0.0704(3) 0.5482(3) 0.3234(3) 0.0318(14) Uani 1 1 d . . .
H65 H 0.1161 0.5628 0.3625 0.038 Uiso 1 1 calc R . .
C66 C -0.0353(4) 0.5741(4) 0.2050(4) 0.0548(19) Uani 1 1 d . . .
H66A H -0.0487 0.5278 0.2135 0.082 Uiso 1 1 calc R . .
H66B H -0.0345 0.5759 0.1556 0.082 Uiso 1 1 calc R . .
H66C H -0.0714 0.6069 0.2055 0.082 Uiso 1 1 calc R . .
C67 C 0.0697(3) 0.6558(3) 0.2623(4) 0.0395(16) Uani 1 1 d . . .
H67A H 0.0839 0.6551 0.2209 0.059 Uiso 1 1 calc R . .
H67B H 0.1131 0.6631 0.3107 0.059 Uiso 1 1 calc R . .
H67C H 0.0347 0.6930 0.2538 0.059 Uiso 1 1 calc R . .
N9 N 0.3209(2) 0.4404(2) 0.4443(2) 0.0264(10) Uani 1 1 d . . .
C71A C 0.2961(5) 0.5117(5) 0.4205(5) 0.018(2) Uiso 0.50 1 d PD B 1
H71A H 0.3395 0.5420 0.4407 0.022 Uiso 0.50 1 calc PR B 1
H71B H 0.2645 0.5258 0.4443 0.022 Uiso 0.50 1 calc PR B 1
C72A C 0.2543(7) 0.5233(7) 0.3354(6) 0.038(3) Uiso 0.50 1 d PD B 1
H72A H 0.2404 0.5717 0.3255 0.058 Uiso 0.50 1 calc PR B 1
H72B H 0.2103 0.4948 0.3146 0.058 Uiso 0.50 1 calc PR B 1
H72C H 0.2854 0.5111 0.3111 0.058 Uiso 0.50 1 calc PR B 1
C73A C 0.3628(6) 0.4352(6) 0.5290(6) 0.029(3) Uiso 0.50 1 d PD B 1
H73A H 0.4063 0.4653 0.5451 0.035 Uiso 0.50 1 calc PR B 1
H73B H 0.3318 0.4545 0.5511 0.035 Uiso 0.50 1 calc PR B 1
C74A C 0.3887(7) 0.3665(6) 0.5640(8) 0.051(4) Uiso 0.50 1 d PD B 1
H74A H 0.4156 0.3713 0.6193 0.076 Uiso 0.50 1 calc PR B 1
H74B H 0.4209 0.3467 0.5442 0.076 Uiso 0.50 1 calc PR B 1
H74C H 0.3465 0.3363 0.5513 0.076 Uiso 0.50 1 calc PR B 1
C75A C 0.2566(5) 0.3888(5) 0.4131(6) 0.017(2) Uiso 0.50 1 d PD B 1
H75A H 0.2304 0.3933 0.3571 0.020 Uiso 0.50 1 calc PR B 1
H75B H 0.2765 0.3416 0.4249 0.020 Uiso 0.50 1 calc PR B 1
C76A C 0.2028(6) 0.3992(6) 0.4457(6) 0.025(2) Uiso 0.50 1 d PD B 1
H76A H 0.1637 0.3651 0.4242 0.037 Uiso 0.50 1 calc PR B 1
H76B H 0.1819 0.4453 0.4330 0.037 Uiso 0.50 1 calc PR B 1
H76C H 0.2282 0.3939 0.5011 0.037 Uiso 0.50 1 calc PR B 1
C77A C 0.3698(7) 0.4143(7) 0.4075(9) 0.029(4) Uiso 0.50 1 d PD B 1
H77A H 0.3858 0.3671 0.4257 0.035 Uiso 0.50 1 calc PR B 1
H77B H 0.3394 0.4120 0.3518 0.035 Uiso 0.50 1 calc PR B 1
C78A C 0.4367(7) 0.4569(6) 0.4232(8) 0.046(3) Uiso 0.50 1 d PD B 1
H78A H 0.4634 0.4365 0.3973 0.069 Uiso 0.50 1 calc PR B 1
H78B H 0.4685 0.4582 0.4780 0.069 Uiso 0.50 1 calc PR B 1
H78C H 0.4218 0.5036 0.4043 0.069 Uiso 0.50 1 calc PR B 1
C71B C 0.2562(7) 0.4820(7) 0.3837(8) 0.053(4) Uiso 0.50 1 d PD B 2
H71C H 0.2291 0.4523 0.3390 0.064 Uiso 0.50 1 calc PR B 2
H71D H 0.2222 0.4945 0.4051 0.064 Uiso 0.50 1 calc PR B 2
C72B C 0.2783(9) 0.5447(7) 0.3583(9) 0.053(4) Uiso 0.50 1 d PD B 2
H72D H 0.2348 0.5683 0.3210 0.079 Uiso 0.50 1 calc PR B 2
H72E H 0.3104 0.5328 0.3351 0.079 Uiso 0.50 1 calc PR B 2
H72F H 0.3046 0.5748 0.4021 0.079 Uiso 0.50 1 calc PR B 2
C73B C 0.3482(7) 0.4835(7) 0.5189(7) 0.044(3) Uiso 0.50 1 d PD B 2
H73C H 0.3671 0.5279 0.5107 0.052 Uiso 0.50 1 calc PR B 2
H73D H 0.3060 0.4934 0.5292 0.052 Uiso 0.50 1 calc PR B 2
C74B C 0.4066(7) 0.4497(7) 0.5872(7) 0.045(3) Uiso 0.50 1 d PD B 2
H74D H 0.4206 0.4798 0.6315 0.067 Uiso 0.50 1 calc PR B 2
H74E H 0.4493 0.4408 0.5783 0.067 Uiso 0.50 1 calc PR B 2
H74F H 0.3880 0.4063 0.5968 0.067 Uiso 0.50 1 calc PR B 2
C75B C 0.2883(7) 0.3751(6) 0.4519(8) 0.043(3) Uiso 0.50 1 d PD B 2
H75C H 0.3284 0.3446 0.4854 0.052 Uiso 0.50 1 calc PR B 2
H75D H 0.2647 0.3532 0.4012 0.052 Uiso 0.50 1 calc PR B 2
C76B C 0.2322(7) 0.3787(7) 0.4831(8) 0.049(4) Uiso 0.50 1 d PD B 2
H76D H 0.2144 0.3325 0.4850 0.074 Uiso 0.50 1 calc PR B 2
H76E H 0.1911 0.4076 0.4499 0.074 Uiso 0.50 1 calc PR B 2
H76F H 0.2550 0.3983 0.5343 0.074 Uiso 0.50 1 calc PR B 2
C77B C 0.3815(7) 0.4319(8) 0.4246(8) 0.039(4) Uiso 0.50 1 d PD B 2
H77C H 0.4210 0.4054 0.4652 0.046 Uiso 0.50 1 calc PR B 2
H77D H 0.4013 0.4775 0.4219 0.046 Uiso 0.50 1 calc PR B 2
C78B C 0.3589(7) 0.3962(6) 0.3512(7) 0.045(3) Uiso 0.50 1 d PD B 2
H78D H 0.4013 0.3907 0.3410 0.068 Uiso 0.50 1 calc PR B 2
H78E H 0.3213 0.4233 0.3105 0.068 Uiso 0.50 1 calc PR B 2
H78F H 0.3390 0.3510 0.3535 0.068 Uiso 0.50 1 calc PR B 2

loop_
_atom_site_aniso_label
_atom_site_aniso_U_11
_atom_site_aniso_U_22
_atom_site_aniso_U_33
_atom_site_aniso_U_23
_atom_site_aniso_U_13
_atom_site_aniso_U_12
Ni1 0.0117(3) 0.0180(3) 0.0128(3) 0.0001(3) 0.0049(3) 0.0002(3)
Ni2 0.0120(3) 0.0244(4) 0.0145(4) 0.0041(3) 0.0045(3) 0.0000(3)
Cu1 0.0125(3) 0.0265(3) 0.0178(3) 0.0029(3) 0.0056(3) 0.0005(3)
S1 0.0127(6) 0.0210(6) 0.0156(7) -0.0005(5) 0.0046(5) 0.0006(5)
S2 0.0132(6) 0.0203(6) 0.0165(7) 0.0020(5) 0.0065(5) 0.0027(5)
S3 0.0144(6) 0.0284(7) 0.0173(7) 0.0054(6) 0.0056(6) -0.0007(6)
S4 0.0129(6) 0.0229(7) 0.0155(7) 0.0030(5) 0.0049(5) -0.0003(5)
O1 0.0097(17) 0.0211(19) 0.033(2) 0.0005(16) 0.0066(16) 0.0034(15)
O2 0.0139(18) 0.043(2) 0.0126(19) -0.0038(17) 0.0016(16) -0.0038(16)
O3 0.0161(19) 0.039(2) 0.016(2) 0.0045(17) 0.0033(17) 0.0062(17)
O4 0.0154(19) 0.027(2) 0.036(2) -0.0066(18) 0.0030(18) -0.0040(16)
N1 0.010(2) 0.019(2) 0.012(2) -0.0014(17) 0.0012(17) -0.0013(17)
N2 0.012(2) 0.022(2) 0.015(2) 0.0024(18) 0.0077(18) 0.0010(17)
N3 0.012(2) 0.027(2) 0.015(2) -0.0008(18) 0.0080(19) -0.0003(18)
N4 0.014(2) 0.024(2) 0.013(2) 0.0031(18) 0.0036(18) 0.0030(18)
C1 0.023(3) 0.022(3) 0.012(3) 0.000(2) 0.008(2) 0.000(2)
C2 0.014(3) 0.025(3) 0.025(3) -0.001(2) 0.004(2) 0.002(2)
C3 0.027(3) 0.017(3) 0.039(4) -0.005(2) 0.016(3) -0.008(2)
C4 0.027(3) 0.018(3) 0.037(4) 0.001(2) 0.019(3) 0.001(2)
C5 0.020(3) 0.023(3) 0.020(3) 0.001(2) 0.008(2) 0.005(2)
C6 0.017(3) 0.013(2) 0.018(3) 0.001(2) 0.010(2) 0.000(2)
C7 0.017(3) 0.018(3) 0.014(3) -0.005(2) 0.002(2) 0.000(2)
C8 0.007(2) 0.019(3) 0.017(3) 0.002(2) 0.001(2) 0.003(2)
C9 0.023(3) 0.027(3) 0.016(3) 0.000(2) 0.009(2) 0.005(2)
C10 0.018(3) 0.035(3) 0.022(3) 0.005(2) 0.012(2) 0.003(2)
C11 0.018(3) 0.030(3) 0.021(3) 0.011(2) 0.008(2) -0.001(2)
C12 0.015(3) 0.021(3) 0.020(3) 0.005(2) 0.006(2) 0.003(2)
C13 0.024(3) 0.012(3) 0.039(3) 0.003(2) 0.016(3) 0.000(2)
C14 0.021(3) 0.019(3) 0.032(3) -0.003(2) 0.010(3) -0.003(2)
C15 0.022(3) 0.021(3) 0.029(3) 0.000(2) 0.014(3) 0.005(2)
C16 0.013(2) 0.017(3) 0.017(3) 0.006(2) 0.005(2) 0.002(2)
C17 0.014(2) 0.015(2) 0.012(3) 0.009(2) 0.002(2) 0.004(2)
C18 0.016(3) 0.017(3) 0.021(3) -0.003(2) 0.007(2) -0.002(2)
C19 0.015(2) 0.021(3) 0.013(3) -0.001(2) 0.003(2) -0.001(2)
C20 0.019(3) 0.045(4) 0.017(3) 0.002(3) 0.006(2) -0.002(3)
C21 0.025(3) 0.058(4) 0.017(3) 0.004(3) 0.012(3) -0.008(3)
C22 0.026(3) 0.054(4) 0.022(3) -0.004(3) 0.015(3) -0.013(3)
C23 0.014(3) 0.034(3) 0.019(3) -0.002(2) 0.007(2) 0.001(2)
C24 0.019(3) 0.018(3) 0.014(3) -0.006(2) 0.008(2) 0.000(2)
C25 0.017(3) 0.018(3) 0.016(3) 0.007(2) 0.009(2) 0.003(2)
C26 0.019(3) 0.038(3) 0.020(3) 0.005(3) 0.010(2) 0.006(2)
C27 0.026(3) 0.038(3) 0.022(3) 0.004(3) 0.015(3) 0.007(3)
C28 0.026(3) 0.027(3) 0.018(3) -0.001(2) 0.008(2) 0.003(2)
C29 0.019(3) 0.021(3) 0.019(3) 0.002(2) 0.008(2) 0.002(2)
C30 0.017(3) 0.015(2) 0.020(3) 0.005(2) 0.010(2) 0.002(2)
C31 0.023(3) 0.012(2) 0.024(3) -0.003(2) 0.014(3) -0.003(2)
C32 0.011(2) 0.021(3) 0.014(3) -0.006(2) 0.001(2) -0.004(2)
C33 0.022(3) 0.020(3) 0.023(3) -0.001(2) 0.011(2) -0.007(2)
C34 0.037(3) 0.017(3) 0.042(4) 0.002(3) 0.021(3) 0.006(3)
C35 0.035(3) 0.021(3) 0.044(4) -0.004(3) 0.027(3) 0.005(3)
C36 0.030(3) 0.022(3) 0.023(3) -0.007(2) 0.015(3) -0.004(2)
C37 0.038(3) 0.034(3) 0.027(3) -0.006(3) 0.024(3) 0.002(3)
C38 0.024(3) 0.041(3) 0.020(3) -0.001(3) 0.015(3) -0.007(3)
C39 0.024(3) 0.029(3) 0.013(3) -0.003(2) 0.006(2) -0.002(2)
C40 0.013(2) 0.023(3) 0.011(3) -0.004(2) 0.003(2) -0.003(2)
C41 0.011(2) 0.023(3) 0.015(3) -0.007(2) 0.003(2) -0.003(2)
C42 0.019(3) 0.026(3) 0.016(3) -0.001(2) 0.007(2) 0.001(2)
C43 0.019(3) 0.026(3) 0.026(3) 0.000(2) 0.014(2) 0.005(2)
C44 0.030(3) 0.038(4) 0.045(4) -0.015(3) 0.022(3) -0.004(3)
C45 0.039(4) 0.034(4) 0.092(6) -0.015(4) 0.042(4) -0.003(3)
C46 0.025(3) 0.025(3) 0.095(6) 0.003(4) 0.031(4) 0.006(3)
C47 0.015(3) 0.036(3) 0.049(4) 0.009(3) 0.009(3) -0.001(3)
C48 0.021(3) 0.027(3) 0.022(3) 0.002(2) 0.011(2) -0.001(2)
N5 0.019(2) 0.020(2) 0.018(2) 0.0030(18) 0.0060(19) 0.0078(19)
C49 0.044(4) 0.068(5) 0.025(3) 0.023(3) 0.022(3) 0.029(3)
C50 0.061(5) 0.105(7) 0.082(6) 0.058(5) 0.064(5) 0.048(5)
C51 0.021(3) 0.029(3) 0.026(3) -0.006(3) 0.002(3) 0.011(2)
C52 0.059(5) 0.072(5) 0.061(5) -0.050(4) -0.027(4) 0.037(4)
C53 0.015(3) 0.032(3) 0.033(3) -0.009(3) 0.006(3) -0.002(2)
C54 0.055(5) 0.040(4) 0.109(7) 0.022(4) 0.060(5) 0.003(3)
C55 0.018(3) 0.022(3) 0.024(3) -0.003(2) 0.003(2) 0.001(2)
C56 0.027(3) 0.029(3) 0.049(4) -0.019(3) 0.008(3) -0.008(3)
N6 0.036(3) 0.062(4) 0.036(3) -0.019(3) 0.017(3) -0.002(3)
O5 0.060(3) 0.042(3) 0.062(3) -0.005(2) 0.039(3) -0.005(2)
N7 0.027(3) 0.035(3) 0.030(3) -0.004(2) 0.013(2) -0.004(2)
C65 0.031(3) 0.035(3) 0.033(4) -0.012(3) 0.017(3) -0.011(3)
C66 0.044(4) 0.053(4) 0.060(5) -0.011(4) 0.017(4) -0.019(4)
C67 0.039(4) 0.040(4) 0.037(4) -0.003(3) 0.014(3) -0.019(3)
N9 0.021(2) 0.030(3) 0.025(3) -0.003(2) 0.007(2) -0.001(2)

loop_
_atom_type_symbol
_atom_type_description
_atom_type_scat_dispersion_real
_atom_type_scat_dispersion_imag
_atom_type_scat_source
C C 0.0033 0.0016 'International Tables Vol C Tables 4.2.6.8 and 6.1.1.4'
H H 0.0000 0.0000 'International Tables Vol C Tables 4.2.6.8 and 6.1.1.4'
N N 0.0061 0.0033 'International Tables Vol C Tables 4.2.6.8 and 6.1.1.4'
O O 0.0106 0.0060 'International Tables Vol C Tables 4.2.6.8 and 6.1.1.4'
S S 0.1246 0.1234 'International Tables Vol C Tables 4.2.6.8 and 6.1.1.4'
Cu Cu 0.3201 1.2651 'International Tables Vol C Tables 4.2.6.8 and 6.1.1.4'
Ni Ni 0.3393 1.1124 'International Tables Vol C Tables 4.2.6.8 and 6.1.1.4'

loop_
_geom_angle_atom_site_label_1
_geom_angle_atom_site_label_2
_geom_angle_atom_site_label_3
_geom_angle
N1 Ni1 N2 88.67(16)
N1 Ni1 S1 89.99(12)
N2 Ni1 S1 176.91(13)
N1 Ni1 S2 178.09(12)
N2 Ni1 S2 90.01(12)
S1 Ni1 S2 91.26(5)
N4 Ni2 N3 88.00(16)
N4 Ni2 S3 89.76(12)
N3 Ni2 S3 177.70(13)
N4 Ni2 S4 175.97(13)
N3 Ni2 S4 89.52(12)
S3 Ni2 S4 92.68(5)
S1 Cu1 S3 144.78(5)
S1 Cu1 S4 118.08(5)
S3 Cu1 S4 85.37(5)
S1 Cu1 S2 83.57(5)
S3 Cu1 S2 118.97(5)
S4 Cu1 S2 101.89(5)
C1 S1 Ni1 100.21(17)
C1 S1 Cu1 113.00(16)
Ni1 S1 Cu1 93.65(5)
C24 S2 Ni1 98.28(16)
C24 S2 Cu1 110.04(16)
Ni1 S2 Cu1 89.53(5)
C48 S3 Ni2 101.58(18)
C48 S3 Cu1 114.53(17)
Ni2 S3 Cu1 91.52(5)
C25 S4 Ni2 96.81(16)
C25 S4 Cu1 110.60(16)
Ni2 S4 Cu1 88.71(5)
C7 N1 C8 116.9(4)
C7 N1 Ni1 125.9(3)
C8 N1 Ni1 116.9(3)
C18 N2 C16 117.4(4)
C18 N2 Ni1 123.2(3)
C16 N2 Ni1 118.5(3)
C31 N3 C32 119.3(4)
C31 N3 Ni2 124.8(3)
C32 N3 Ni2 115.8(3)
C42 N4 C40 117.2(4)
C42 N4 Ni2 122.6(3)
C40 N4 Ni2 118.8(3)
C2 C1 C6 118.2(4)
C2 C1 S1 117.5(4)
C6 C1 S1 124.3(4)
C3 C2 C1 121.9(5)
C2 C3 C4 120.0(5)
C5 C4 C3 118.8(5)
C4 C5 C6 122.0(5)
C1 C6 C5 118.9(4)
C1 C6 C7 125.0(4)
C5 C6 C7 115.9(4)
O1 C7 N1 125.1(4)
O1 C7 C6 116.5(4)
N1 C7 C6 118.4(4)
C9 C8 N1 119.9(4)
C9 C8 C17 119.1(4)
N1 C8 C17 121.0(4)
C8 C9 C10 122.1(5)
C11 C10 C9 120.4(5)
C10 C11 C12 120.9(5)
C13 C12 C11 120.3(5)
C13 C12 C17 120.4(5)
C11 C12 C17 119.2(5)
C14 C13 C12 120.1(5)
C13 C14 C15 120.3(5)
C16 C15 C14 122.2(5)
C15 C16 N2 120.2(4)
C15 C16 C17 118.8(4)
N2 C16 C17 120.9(4)
C16 C17 C8 123.5(4)
C16 C17 C12 118.1(4)
C8 C17 C12 118.1(4)
O2 C18 N2 124.8(4)
O2 C18 C19 116.8(4)
N2 C18 C19 118.4(4)
C24 C19 C20 118.6(5)
C24 C19 C18 125.9(4)
C20 C19 C18 115.0(4)
C21 C20 C19 122.4(5)
C20 C21 C22 119.1(5)
C23 C22 C21 120.0(5)
C22 C23 C24 120.9(5)
C19 C24 C23 119.1(4)
C19 C24 S2 123.7(4)
C23 C24 S2 117.2(4)
C26 C25 C30 118.2(4)
C26 C25 S4 118.5(4)
C30 C25 S4 123.3(4)
C27 C26 C25 121.6(5)
C28 C27 C26 120.2(5)
C29 C28 C27 118.6(5)
C28 C29 C30 123.0(5)
C29 C30 C25 118.3(4)
C29 C30 C31 117.1(4)
C25 C30 C31 124.4(4)
O3 C31 N3 124.9(4)
O3 C31 C30 116.9(4)
N3 C31 C30 118.2(4)
C33 C32 N3 120.4(4)
C33 C32 C41 119.1(4)
N3 C32 C41 120.5(4)
C32 C33 C34 121.8(5)
C35 C34 C33 121.0(5)
C34 C35 C36 119.8(5)
C37 C36 C35 120.2(5)
C37 C36 C41 120.3(5)
C35 C36 C41 119.6(5)
C38 C37 C36 119.6(5)
C37 C38 C39 120.9(5)
C38 C39 C40 122.2(5)
C39 C40 N4 120.1(4)
C39 C40 C41 118.5(4)
N4 C40 C41 121.2(4)
C32 C41 C40 122.9(4)
C32 C41 C36 118.7(4)
C40 C41 C36 118.4(4)
O4 C42 N4 124.3(4)
O4 C42 C43 117.6(4)
N4 C42 C43 118.0(4)
C44 C43 C48 118.6(5)
C44 C43 C42 114.8(5)
C48 C43 C42 125.8(5)
C45 C44 C43 121.7(6)
C46 C45 C44 118.6(6)
C47 C46 C45 120.6(6)
C46 C47 C48 121.8(5)
C47 C48 C43 118.4(5)
C47 C48 S3 117.5(4)
C43 C48 S3 124.1(4)
C55 N5 C49 111.6(4)
C55 N5 C53 110.8(4)
C49 N5 C53 105.6(4)
C55 N5 C51 106.6(4)
C49 N5 C51 110.8(4)
C53 N5 C51 111.5(4)
N5 C49 C50 114.6(5)
C52 C51 N5 115.8(5)
N5 C53 C54 113.9(5)
N5 C55 C56 115.5(4)
C63B N6 C61B 121.1(7)
C61A N6 C63A 117.5(7)
C61A N6 C59A 115.1(7)
C63A N6 C59A 111.9(7)
C63B N6 C59B 112.5(7)
C61B N6 C59B 105.9(7)
C63B N6 C57B 112.1(7)
C61B N6 C57B 108.7(7)
C61A N6 C57A 109.4(7)
C63A N6 C57A 104.6(6)
C59A N6 C57A 95.3(6)
C60A C59A N6 107.4(9)
N6 C61A C62A 118.6(10)
N6 C63A C64A 119.3(10)
C58B C57B N6 108.9(9)
C60B C59B N6 109.9(9)
N6 C61B C62B 124.0(10)
N6 C63B C64B 123.7(11)
C65 N7 C67 120.0(5)
C65 N7 C66 119.9(5)
C67 N7 C66 120.0(5)
O5 C65 N7 126.0(6)
C77B N9 C75B 113.8(8)
C71A N9 C73A 111.0(6)
C77B N9 C75A 119.3(8)
C71A N9 C75A 112.0(6)
C73A N9 C75A 111.1(6)
C77B N9 C71B 112.8(8)
C75B N9 C71B 105.0(8)
C71A N9 C77A 111.1(7)
C73A N9 C77A 109.1(7)
C75A N9 C77A 102.2(7)
C77B N9 C73B 108.7(8)
C75B N9 C73B 111.0(8)
C71B N9 C73B 105.2(8)
C77A N9 C73B 125.3(8)
N9 C71A C72A 115.6(8)
C74A C73A N9 118.8(9)
C76A C75A N9 113.1(7)
C78A C77A N9 115.9(11)
C72B C71B N9 114.1(11)
C74B C73B N9 114.4(10)
N9 C75B C76B 117.2(10)
N9 C77B C78B 112.3(11)

loop_
_geom_bond_atom_site_label_1
_geom_bond_atom_site_label_2
_geom_bond_distance
Ni1 N1 1.905(4)
Ni1 N2 1.906(4)
Ni1 S1 2.1858(14)
Ni1 S2 2.2015(13)
Ni2 N4 1.893(4)
Ni2 N3 1.905(4)
Ni2 S3 2.1900(14)
Ni2 S4 2.2017(13)
Cu1 S1 2.2824(13)
Cu1 S3 2.2943(13)
Cu1 S4 2.3908(14)
Cu1 S2 2.4215(14)
S1 C1 1.774(5)
S2 C24 1.774(5)
S3 C48 1.780(5)
S4 C25 1.769(5)
O1 C7 1.248(6)
O2 C18 1.245(6)
O3 C31 1.249(6)
O4 C42 1.238(6)
N1 C7 1.343(6)
N1 C8 1.419(6)
N2 C18 1.352(6)
N2 C16 1.421(6)
N3 C31 1.337(6)
N3 C32 1.417(6)
N4 C42 1.359(6)
N4 C40 1.404(6)
C1 C2 1.396(7)
C1 C6 1.402(7)
C2 C3 1.384(7)
C3 C4 1.389(7)
C4 C5 1.377(7)
C5 C6 1.411(6)
C6 C7 1.513(6)
C8 C9 1.385(7)
C8 C17 1.435(7)
C9 C10 1.393(7)
C10 C11 1.350(7)
C11 C12 1.426(7)
C12 C13 1.403(7)
C12 C17 1.440(6)
C13 C14 1.367(7)
C14 C15 1.396(7)
C15 C16 1.385(7)
C16 C17 1.427(7)
C18 C19 1.512(6)
C19 C24 1.393(7)
C19 C20 1.395(7)
C20 C21 1.369(7)
C21 C22 1.388(8)
C22 C23 1.381(7)
C23 C24 1.404(7)
C25 C26 1.402(6)
C25 C30 1.419(7)
C26 C27 1.385(7)
C27 C28 1.385(7)
C28 C29 1.380(7)
C29 C30 1.392(7)
C30 C31 1.512(6)
C32 C33 1.374(7)
C32 C41 1.431(7)
C33 C34 1.401(7)
C34 C35 1.357(7)
C35 C36 1.425(7)
C36 C37 1.419(7)
C36 C41 1.435(7)
C37 C38 1.362(8)
C38 C39 1.389(7)
C39 C40 1.390(7)
C40 C41 1.432(7)
C42 C43 1.513(7)
C43 C44 1.396(7)
C43 C48 1.403(7)
C44 C45 1.389(8)
C45 C46 1.375(9)
C46 C47 1.364(8)
C47 C48 1.392(7)
N5 C55 1.500(6)
N5 C49 1.508(7)
N5 C53 1.522(6)
N5 C51 1.522(6)
C49 C50 1.518(8)
C51 C52 1.497(8)
C53 C54 1.529(8)
C55 C56 1.507(7)
N6 C63B 1.354(11)
N6 C61A 1.378(11)
N6 C61B 1.441(11)
N6 C63A 1.482(11)
N6 C59A 1.553(11)
N6 C59B 1.648(12)
N6 C57B 1.661(13)
N6 C57A 1.711(11)
C57A C58A 1.522(13)
C59A C60A 1.521(13)
C61A C62A 1.512(14)
C63A C64A 1.523(15)
C57B C58B 1.518(14)
C59B C60B 1.523(13)
C61B C62B 1.509(13)
C63B C64B 1.510(15)
O5 C65 1.220(7)
N7 C65 1.346(7)
N7 C67 1.441(7)
N7 C66 1.448(7)
N9 C77B 1.462(12)
N9 C75B 1.476(12)
N9 C71A 1.484(10)
N9 C73A 1.498(11)
N9 C75A 1.549(10)
N9 C71B 1.556(13)
N9 C77A 1.557(12)
N9 C73B 1.562(12)
C71A C72A 1.518(12)
C73A C74A 1.492(14)
C75A C76A 1.514(11)
C77A C78A 1.511(14)
C71B C72B 1.467(14)
C73B C74B 1.494(15)
C75B C76B 1.523(13)
C77B C78B 1.478(14)
